data_7010865
loop_
_publ_author_name
'Wong, Wai-Yeung'
'Ting, Fai-Lung'
'Lam, Wai-Lim'

_publ_section_title
;
 A new family of phosphido-bridged dinuclear ruthenium carbonyl
 complexes: synthesis of
 [Ru2(CO)6{&#x00B5;-P(&#xE010;C(CH)3O&#xE011;)2}(&#x00B5;-\h1,\h2-&#xE010;C(CH)3O&#xE011;)]
 and its reactivity towards terminal alkynes
;
_journal_issue 20
_journal_name_full 'Journal of the Chemical Society, Dalton Transactions'
_journal_page_first 2981
_journal_paper_doi 10.1039/b104625j
_journal_year 2001
_chemical_formula_sum 'C34 H25 O7 P Ru2'
_chemical_formula_weight 778.65
_chemical_name_systematic
; 
? 
;
_space_group_IT_number 14
_symmetry_cell_setting monoclinic
_symmetry_space_group_name_Hall '-P 2ybc'
_symmetry_space_group_name_H-M 'P 1 21/c 1'
_atom_sites_solution_hydrogens geom
_atom_sites_solution_primary direct
_atom_sites_solution_secondary difmap
_audit_creation_method SHELXL-97
_cell_angle_alpha 90.00
_cell_angle_beta 90.3720(10)
_cell_angle_gamma 90.00
_cell_formula_units_Z 4
_cell_length_a 14.0465(10)
_cell_length_b 15.8167(11)
_cell_length_c 14.7000(10)
_cell_measurement_temperature 293(2)
_cell_volume 3265.8(4)
_computing_data_reduction SAINT
_computing_structure_refinement 'SHELXL-97 (Sheldrick, 1997)'
_computing_structure_solution 'SHELXS-97 (Sheldrick, 1990)'
_diffrn_ambient_temperature 293(2)
_diffrn_measured_fraction_theta_full 0.969
_diffrn_measured_fraction_theta_max 0.969
_diffrn_measurement_device_type 'Smart CCD'
_diffrn_radiation_monochromator graphite
_diffrn_radiation_source 'fine-focus sealed tube'
_diffrn_radiation_type MoK\a
_diffrn_radiation_wavelength 0.71073
_diffrn_reflns_av_R_equivalents 0.0162
_diffrn_reflns_av_sigmaI/netI 0.0165
_diffrn_reflns_limit_h_max 18
_diffrn_reflns_limit_h_min -17
_diffrn_reflns_limit_k_max 15
_diffrn_reflns_limit_k_min -20
_diffrn_reflns_limit_l_max 18
_diffrn_reflns_limit_l_min -19
_diffrn_reflns_number 18418
_diffrn_reflns_theta_full 27.51
_diffrn_reflns_theta_max 27.51
_diffrn_reflns_theta_min 1.45
_exptl_absorpt_coefficient_mu 1.020
_exptl_crystal_colour red
_exptl_crystal_density_diffrn 1.584
_exptl_crystal_density_method 'not measured'
_exptl_crystal_description block
_exptl_crystal_F_000 1552
_exptl_crystal_size_max 0.35
_exptl_crystal_size_mid 0.20
_exptl_crystal_size_min 0.17
_refine_diff_density_max 1.428
_refine_diff_density_min -1.221
_refine_diff_density_rms 0.086
_refine_ls_extinction_coef 0.00010(13)
_refine_ls_extinction_expression Fc^*^=kFc[1+0.001xFc^2^\l^3^/sin(2\q)]^-1/4^
_refine_ls_extinction_method SHELXL
_refine_ls_goodness_of_fit_ref 1.053
_refine_ls_hydrogen_treatment mixed
_refine_ls_matrix_type full
_refine_ls_number_parameters 408
_refine_ls_number_reflns 7282
_refine_ls_number_restraints 0
_refine_ls_restrained_S_all 1.053
_refine_ls_R_factor_all 0.0539
_refine_ls_R_factor_gt 0.0416
_refine_ls_shift/su_max 0.004
_refine_ls_shift/su_mean 0.000
_refine_ls_structure_factor_coef Fsqd
_refine_ls_weighting_details
;
calc w=1/[\s^2^(Fo^2^)+(0.0628P)^2^+4.9163P] where 
P=(Fo^2^+2Fc^2^)/3
;
_refine_ls_weighting_scheme calc
_refine_ls_wR_factor_gt 0.1143
_refine_ls_wR_factor_ref 0.1319
_reflns_number_gt 5872
_reflns_number_total 7282
_reflns_threshold_expression >2sigma(I)
_cod_data_source_file b104625j.txt
_cod_data_source_block wy0238wm
_cod_depositor_comments
;
The following automatic conversions were performed:
'_symmetry_cell_setting' value 'Monoclinic' changed to 'monoclinic'
according to '/home/saulius/struct/CIF-dictionaries/cif_core.dic'
dictionary named 'cif_core.dic' version 2.4.1 from 2010-06-29.

Automatic conversion script
Id: cif_fix_enum 1527 2010-12-29 10:47:43Z saulius 
;
_cod_original_sg_symbol_H-M P2(1)/c
_cod_database_code 7010865

loop_
_symmetry_equiv_pos_as_xyz
'x, y, z'
'-x, y+1/2, -z+1/2'
'-x, -y, -z'
'x, -y-1/2, z-1/2'

loop_
_atom_site_label
_atom_site_type_symbol
_atom_site_fract_x
_atom_site_fract_y
_atom_site_fract_z
_atom_site_U_iso_or_equiv
_atom_site_adp_type
_atom_site_occupancy
_atom_site_symmetry_multiplicity
_atom_site_calc_flag
_atom_site_refinement_flags
_atom_site_disorder_assembly
_atom_site_disorder_group
C1 C 0.0843(3) 0.0764(3) 0.2862(3) 0.0605(10) Uani 1 1 d . . .
C2 C 0.1381(3) -0.0900(3) 0.3101(3) 0.0630(10) Uani 1 1 d . . .
C3 C 0.4075(4) 0.0982(4) 0.0938(3) 0.0776(14) Uani 1 1 d . . .
C4 C 0.4113(5) -0.0691(5) 0.1066(4) 0.0975(19) Uani 1 1 d . . .
C5 C 0.0841(3) -0.0929(2) 0.1152(3) 0.0555(9) Uani 1 1 d . . .
C6 C 0.0132(3) -0.0336(3) 0.1273(3) 0.0547(9) Uani 1 1 d . . .
H6 H 0.0150 0.0232 0.1112 0.066 Uiso 1 1 calc R . .
C7 C -0.0646(3) -0.0781(3) 0.1703(3) 0.0657(11) Uani 1 1 d . . .
H7 H -0.1230 -0.0554 0.1871 0.079 Uiso 1 1 calc R . .
C8 C -0.0364(4) -0.1574(3) 0.1811(3) 0.0720(12) Uani 1 1 d . . .
H8 H -0.0734 -0.1994 0.2074 0.086 Uiso 1 1 calc R . .
C9 C 0.2947(8) -0.1592(6) -0.3528(5) 0.155(4) Uani 1 1 d . . .
H9A H 0.3303 -0.1175 -0.3855 0.232 Uiso 1 1 calc R . .
H9B H 0.2353 -0.1694 -0.3837 0.232 Uiso 1 1 calc R . .
H9C H 0.3305 -0.2108 -0.3497 0.232 Uiso 1 1 calc R . .
C10 C 0.2752(5) -0.1271(4) -0.2560(4) 0.0968(19) Uani 1 1 d . . .
C11 C 0.3234(5) -0.0592(4) -0.2214(4) 0.0898(16) Uani 1 1 d . . .
H11 H 0.3686 -0.0321 -0.2569 0.108 Uiso 1 1 calc R . .
C12 C 0.3059(4) -0.0304(4) -0.1341(3) 0.0749(13) Uani 1 1 d . . .
H12 H 0.3401 0.0157 -0.1120 0.090 Uiso 1 1 calc R . .
C13 C 0.2389(3) -0.0684(3) -0.0790(3) 0.0602(10) Uani 1 1 d . . .
C14 C 0.1901(4) -0.1376(3) -0.1150(3) 0.0790(14) Uani 1 1 d . . .
H14 H 0.1449 -0.1653 -0.0800 0.095 Uiso 1 1 calc R . .
C15 C 0.2083(6) -0.1653(4) -0.2018(4) 0.102(2) Uani 1 1 d . . .
H15 H 0.1743 -0.2112 -0.2246 0.123 Uiso 1 1 calc R . .
C16 C 0.1821(3) -0.0888(3) 0.0855(3) 0.0566(9) Uani 1 1 d . . .
C17 C 0.2140(3) -0.0336(3) 0.0116(3) 0.0539(9) Uani 1 1 d . . .
C18 C 0.1962(3) 0.0540(3) 0.0237(3) 0.0499(8) Uani 1 1 d . . .
C19 C 0.1842(3) 0.0877(2) 0.1122(2) 0.0474(8) Uani 1 1 d . . .
C20 C 0.1679(3) 0.1807(2) 0.1147(3) 0.0511(8) Uani 1 1 d . . .
C21 C 0.0926(3) 0.2139(3) 0.0636(3) 0.0624(10) Uani 1 1 d . . .
H21 H 0.0510 0.1772 0.0338 0.075 Uiso 1 1 calc R . .
C22 C 0.0783(4) 0.3003(3) 0.0562(3) 0.0733(13) Uani 1 1 d . . .
H22 H 0.0269 0.3205 0.0225 0.088 Uiso 1 1 calc R . .
C23 C 0.1389(5) 0.3568(3) 0.0979(4) 0.0785(14) Uani 1 1 d . . .
C24 C 0.2112(5) 0.3246(3) 0.1491(4) 0.0841(15) Uani 1 1 d . . .
H24 H 0.2521 0.3617 0.1790 0.101 Uiso 1 1 calc R . .
C25 C 0.2263(4) 0.2378(3) 0.1583(3) 0.0682(12) Uani 1 1 d . . .
H25 H 0.2763 0.2184 0.1944 0.082 Uiso 1 1 calc R . .
C26 C 0.1262(7) 0.4509(4) 0.0850(5) 0.122(3) Uani 1 1 d . . .
H26A H 0.1420 0.4797 0.1406 0.182 Uiso 1 1 calc R . .
H26B H 0.0612 0.4627 0.0689 0.182 Uiso 1 1 calc R . .
H26C H 0.1672 0.4702 0.0374 0.182 Uiso 1 1 calc R . .
C27 C 0.3644(4) -0.0538(4) 0.3355(3) 0.0761(14) Uani 1 1 d . . .
C28 C 0.3573(3) -0.1341(3) 0.3087(3) 0.0653(11) Uani 1 1 d . . .
H28 H 0.3221 -0.1536 0.2592 0.078 Uiso 1 1 calc R . .
C29 C 0.4092(6) -0.1813(5) 0.3651(6) 0.123(3) Uani 1 1 d . . .
H29 H 0.4164 -0.2396 0.3604 0.148 Uiso 1 1 calc R . .
C30 C 0.4489(7) -0.1341(6) 0.4283(6) 0.155(4) Uani 1 1 d . . .
H30 H 0.4884 -0.1527 0.4752 0.186 Uiso 1 1 calc R . .
C31 C 0.3295(3) 0.1188(3) 0.3295(3) 0.0654(11) Uani 1 1 d . . .
C32 C 0.2714(4) 0.1510(4) 0.3906(4) 0.0896(17) Uani 1 1 d . . .
H32 H 0.2132 0.1300 0.4101 0.108 Uiso 1 1 calc R . .
C33 C 0.3180(11) 0.2235(8) 0.4187(9) 0.191(6) Uani 1 1 d . . .
H33 H 0.2936 0.2603 0.4620 0.229 Uiso 1 1 calc R . .
C34 C 0.3916(10) 0.2341(7) 0.3824(9) 0.175(7) Uani 1 1 d . . .
H34 H 0.4323 0.2794 0.3934 0.210 Uiso 1 1 calc R . .
H16 H 0.216(3) -0.139(3) 0.090(3) 0.047(10) Uiso 1 1 d . . .
H18 H 0.205(3) 0.092(2) -0.024(3) 0.043(10) Uiso 1 1 d . . .
O1 O 0.0423(3) 0.1261(2) 0.3246(3) 0.0908(11) Uani 1 1 d . . .
O2 O 0.1306(3) -0.1371(3) 0.3672(3) 0.0972(12) Uani 1 1 d . . .
O3 O 0.4630(3) 0.1505(4) 0.0845(3) 0.1148(16) Uani 1 1 d . . .
O4 O 0.4690(5) -0.1188(5) 0.1038(5) 0.194(4) Uani 1 1 d . . .
O5 O 0.0537(2) -0.17018(18) 0.1491(2) 0.0682(8) Uani 1 1 d . . .
O6 O 0.4190(6) -0.0456(6) 0.4109(5) 0.204(3) Uani 1 1 d . . .
O7 O 0.4097(4) 0.1656(4) 0.3173(4) 0.143(2) Uani 1 1 d . . .
P1 P 0.30460(8) 0.02495(7) 0.26644(7) 0.0544(3) Uani 1 1 d . . .
Ru1 Ru 0.15182(2) -0.003781(18) 0.21770(2) 0.04680(11) Uani 1 1 d . . .
Ru2 Ru 0.31677(2) 0.01466(2) 0.11375(2) 0.05478(12) Uani 1 1 d . . .

loop_
_atom_site_aniso_label
_atom_site_aniso_U_11
_atom_site_aniso_U_22
_atom_site_aniso_U_33
_atom_site_aniso_U_23
_atom_site_aniso_U_13
_atom_site_aniso_U_12
C1 0.068(3) 0.056(2) 0.057(2) -0.0022(19) 0.0007(19) 0.002(2)
C2 0.068(3) 0.061(2) 0.060(2) 0.006(2) -0.004(2) 0.003(2)
C3 0.061(3) 0.108(4) 0.063(3) 0.009(3) 0.000(2) -0.001(3)
C4 0.099(4) 0.115(5) 0.079(4) 0.001(3) 0.007(3) 0.047(4)
C5 0.070(3) 0.045(2) 0.052(2) -0.0022(16) -0.0078(18) -0.0033(17)
C6 0.059(2) 0.053(2) 0.052(2) -0.0001(17) -0.0111(17) -0.0034(17)
C7 0.062(2) 0.074(3) 0.062(2) -0.002(2) -0.010(2) -0.012(2)
C8 0.080(3) 0.068(3) 0.069(3) 0.001(2) -0.004(2) -0.022(2)
C9 0.247(11) 0.138(7) 0.079(4) -0.042(5) 0.031(6) 0.025(7)
C10 0.140(6) 0.085(4) 0.066(3) -0.019(3) 0.011(3) 0.024(4)
C11 0.106(4) 0.097(4) 0.067(3) -0.008(3) 0.024(3) 0.011(3)
C12 0.079(3) 0.082(3) 0.063(3) -0.013(2) 0.005(2) 0.001(3)
C13 0.073(3) 0.055(2) 0.052(2) -0.0066(18) -0.0005(19) 0.0099(19)
C14 0.109(4) 0.060(3) 0.068(3) -0.011(2) 0.004(3) -0.001(3)
C15 0.163(6) 0.068(3) 0.076(4) -0.025(3) 0.000(4) -0.001(4)
C16 0.070(3) 0.045(2) 0.055(2) -0.0044(17) -0.0029(18) 0.0105(18)
C17 0.060(2) 0.051(2) 0.051(2) -0.0031(17) -0.0027(17) 0.0092(17)
C18 0.058(2) 0.048(2) 0.0436(19) 0.0007(16) -0.0049(16) 0.0034(16)
C19 0.0474(19) 0.0461(19) 0.0487(19) -0.0018(15) -0.0045(15) 0.0053(15)
C20 0.060(2) 0.0469(19) 0.0461(19) -0.0001(15) 0.0033(16) 0.0041(16)
C21 0.065(2) 0.055(2) 0.068(3) -0.0007(19) 0.000(2) 0.0099(19)
C22 0.084(3) 0.067(3) 0.069(3) 0.010(2) 0.006(2) 0.025(2)
C23 0.120(4) 0.047(2) 0.069(3) 0.002(2) 0.017(3) 0.016(3)
C24 0.120(4) 0.049(2) 0.083(3) -0.009(2) -0.008(3) -0.008(3)
C25 0.086(3) 0.052(2) 0.067(3) -0.002(2) -0.013(2) 0.001(2)
C26 0.197(8) 0.051(3) 0.117(5) 0.010(3) 0.012(5) 0.020(4)
C27 0.072(3) 0.101(4) 0.055(2) 0.015(3) -0.020(2) 0.014(3)
C28 0.079(3) 0.050(2) 0.066(2) 0.0020(19) -0.029(2) 0.021(2)
C29 0.143(7) 0.102(5) 0.125(6) 0.020(5) -0.035(5) 0.040(5)
C30 0.182(9) 0.139(7) 0.143(7) 0.038(6) -0.079(7) 0.054(6)
C31 0.067(3) 0.073(3) 0.056(2) -0.001(2) -0.009(2) -0.011(2)
C32 0.093(4) 0.104(4) 0.072(3) -0.035(3) 0.027(3) -0.013(3)
C33 0.295(19) 0.142(11) 0.134(9) -0.074(8) -0.059(11) 0.060(11)
C34 0.243(14) 0.098(6) 0.184(12) 0.005(7) -0.121(11) -0.081(9)
O1 0.106(3) 0.072(2) 0.094(3) -0.022(2) 0.018(2) 0.018(2)
O2 0.114(3) 0.089(3) 0.088(3) 0.040(2) 0.004(2) 0.001(2)
O3 0.087(3) 0.145(4) 0.112(3) 0.022(3) 0.006(2) -0.040(3)
O4 0.183(6) 0.209(7) 0.190(6) 0.021(5) 0.038(5) 0.151(6)
O5 0.085(2) 0.0478(16) 0.0714(19) -0.0003(14) -0.0024(16) -0.0082(14)
O6 0.202(7) 0.249(9) 0.158(6) 0.038(6) -0.091(6) 0.009(7)
O7 0.110(4) 0.153(5) 0.166(5) 0.006(4) -0.028(3) -0.053(4)
P1 0.0541(6) 0.0620(6) 0.0469(5) -0.0005(4) -0.0075(4) 0.0041(5)
Ru1 0.05127(19) 0.04482(18) 0.04424(18) 0.00024(11) -0.00439(13) 0.00304(11)
Ru2 0.0523(2) 0.0657(2) 0.04632(19) -0.00234(14) -0.00160(13) 0.01278(14)

loop_
_atom_type_symbol
_atom_type_description
_atom_type_scat_dispersion_real
_atom_type_scat_dispersion_imag
_atom_type_scat_source
C C 0.0033 0.0016 'International Tables Vol C Tables 4.2.6.8 and 6.1.1.4'
H H 0.0000 0.0000 'International Tables Vol C Tables 4.2.6.8 and 6.1.1.4'
O O 0.0106 0.0060 'International Tables Vol C Tables 4.2.6.8 and 6.1.1.4'
P P 0.1023 0.0942 'International Tables Vol C Tables 4.2.6.8 and 6.1.1.4'
Ru Ru -1.2594 0.8363 'International Tables Vol C Tables 4.2.6.8 and 6.1.1.4'

loop_
_geom_angle_atom_site_label_1
_geom_angle_atom_site_label_2
_geom_angle_atom_site_label_3
_geom_angle
_geom_angle_site_symmetry_1
_geom_angle_site_symmetry_3
_geom_angle_publ_flag
O1 C1 Ru1 177.5(4) . . ?
O2 C2 Ru1 176.5(4) . . ?
O3 C3 Ru2 177.7(5) . . ?
O4 C4 Ru2 178.7(8) . . ?
C6 C5 O5 109.2(4) . . ?
C6 C5 C16 134.1(4) . . ?
O5 C5 C16 116.3(4) . . ?
C6 C5 Ru1 78.0(2) . . ?
O5 C5 Ru1 115.9(3) . . ?
C16 C5 Ru1 77.1(2) . . ?
C5 C6 C7 105.8(4) . . ?
C5 C6 Ru1 67.8(2) . . ?
C7 C6 Ru1 117.8(3) . . ?
C8 C7 C6 106.6(4) . . ?
C7 C8 O5 112.0(4) . . ?
C11 C10 C15 118.0(5) . . ?
C11 C10 C9 120.9(7) . . ?
C15 C10 C9 121.2(7) . . ?
C10 C11 C12 120.9(6) . . ?
C13 C12 C11 121.6(5) . . ?
C12 C13 C14 117.0(4) . . ?
C12 C13 C17 121.9(4) . . ?
C14 C13 C17 121.0(4) . . ?
C15 C14 C13 120.6(5) . . ?
C14 C15 C10 122.0(6) . . ?
C5 C16 C17 123.1(4) . . ?
C5 C16 Ru1 66.9(2) . . ?
C17 C16 Ru1 108.8(3) . . ?
C5 C16 Ru2 133.6(3) . . ?
C17 C16 Ru2 60.3(2) . . ?
Ru1 C16 Ru2 69.02(11) . . ?
C18 C17 C16 115.7(3) . . ?
C18 C17 C13 121.1(4) . . ?
C16 C17 C13 121.2(4) . . ?
C18 C17 Ru2 72.1(2) . . ?
C16 C17 Ru2 84.5(2) . . ?
C13 C17 Ru2 125.5(3) . . ?
C19 C18 C17 120.3(3) . . ?
C19 C18 Ru2 69.8(2) . . ?
C17 C18 Ru2 70.6(2) . . ?
C18 C19 C20 114.4(3) . . ?
C18 C19 Ru1 115.6(3) . . ?
C20 C19 Ru1 127.4(3) . . ?
C18 C19 Ru2 72.9(2) . . ?
C20 C19 Ru2 130.7(3) . . ?
Ru1 C19 Ru2 79.82(12) . . ?
C25 C20 C21 116.8(4) . . ?
C25 C20 C19 124.6(4) . . ?
C21 C20 C19 118.4(4) . . ?
C22 C21 C20 121.5(5) . . ?
C23 C22 C21 121.2(5) . . ?
C24 C23 C22 117.5(4) . . ?
C24 C23 C26 121.7(6) . . ?
C22 C23 C26 120.8(6) . . ?
C23 C24 C25 122.3(5) . . ?
C20 C25 C24 120.8(5) . . ?
C28 C27 O6 112.1(6) . . ?
C28 C27 P1 117.1(3) . . ?
O6 C27 P1 130.8(6) . . ?
C29 C28 C27 108.1(5) . . ?
C30 C29 C28 110.5(7) . . ?
C29 C30 O6 107.2(6) . . ?
C32 C31 O7 113.3(5) . . ?
C32 C31 P1 123.7(4) . . ?
O7 C31 P1 122.9(4) . . ?
C31 C32 C33 103.3(7) . . ?
C34 C33 C32 113.5(11) . . ?
C33 C34 O7 110.2(9) . . ?
C8 O5 C5 106.3(3) . . ?
C27 O6 C30 102.1(8) . . ?
C31 O7 C34 99.7(7) . . ?
C31 P1 C27 101.1(2) . . ?
C31 P1 Ru2 124.11(16) . . ?
C27 P1 Ru2 118.05(18) . . ?
C31 P1 Ru1 120.32(16) . . ?
C27 P1 Ru1 117.83(19) . . ?
Ru2 P1 Ru1 75.70(3) . . ?
C1 Ru1 C2 92.7(2) . . ?
C1 Ru1 C19 92.38(16) . . ?
C2 Ru1 C19 173.29(16) . . ?
C1 Ru1 C5 124.37(17) . . ?
C2 Ru1 C5 89.13(17) . . ?
C19 Ru1 C5 91.64(14) . . ?
C1 Ru1 P1 99.92(14) . . ?
C2 Ru1 P1 91.02(14) . . ?
C19 Ru1 P1 83.77(10) . . ?
C5 Ru1 P1 135.66(11) . . ?
C1 Ru1 C6 91.10(17) . . ?
C2 Ru1 C6 99.54(17) . . ?
C19 Ru1 C6 84.75(14) . . ?
C5 Ru1 C6 34.28(14) . . ?
P1 Ru1 C6 164.39(11) . . ?
C1 Ru1 C16 154.55(17) . . ?
C2 Ru1 C16 101.09(17) . . ?
C19 Ru1 C16 75.88(14) . . ?
C5 Ru1 C16 35.97(15) . . ?
P1 Ru1 C16 101.11(11) . . ?
C6 Ru1 C16 65.72(15) . . ?
C1 Ru1 Ru2 130.09(14) . . ?
C2 Ru1 Ru2 122.92(14) . . ?
C19 Ru1 Ru2 50.39(9) . . ?
C5 Ru1 Ru2 92.71(11) . . ?
P1 Ru1 Ru2 51.42(3) . . ?
C6 Ru1 Ru2 112.97(10) . . ?
C16 Ru1 Ru2 57.69(11) . . ?
C3 Ru2 C4 90.4(3) . . ?
C3 Ru2 C19 101.9(2) . . ?
C4 Ru2 C19 166.4(3) . . ?
C3 Ru2 C17 125.63(19) . . ?
C4 Ru2 C17 100.2(2) . . ?
C19 Ru2 C17 67.93(14) . . ?
C3 Ru2 C18 103.07(19) . . ?
C4 Ru2 C18 134.2(2) . . ?
C19 Ru2 C18 37.37(13) . . ?
C17 Ru2 C18 37.26(14) . . ?
C3 Ru2 P1 99.32(16) . . ?
C4 Ru2 P1 99.45(18) . . ?
C19 Ru2 P1 84.42(10) . . ?
C17 Ru2 P1 130.28(11) . . ?
C18 Ru2 P1 120.52(10) . . ?
C3 Ru2 C16 160.80(18) . . ?
C4 Ru2 C16 93.6(3) . . ?
C19 Ru2 C16 72.85(14) . . ?
C17 Ru2 C16 35.17(14) . . ?
C18 Ru2 C16 61.30(14) . . ?
P1 Ru2 C16 98.53(10) . . ?
C3 Ru2 Ru1 136.92(18) . . ?
C4 Ru2 Ru1 123.0(2) . . ?
C19 Ru2 Ru1 49.79(10) . . ?
C17 Ru2 Ru1 78.23(11) . . ?
C18 Ru2 Ru1 74.06(10) . . ?
P1 Ru2 Ru1 52.88(3) . . ?
C16 Ru2 Ru1 53.30(9) . . ?

loop_
_geom_bond_atom_site_label_1
_geom_bond_atom_site_label_2
_geom_bond_distance
_geom_bond_site_symmetry_2
_geom_bond_publ_flag
C1 O1 1.136(5) . ?
C1 Ru1 1.880(4) . ?
C2 O2 1.129(5) . ?
C2 Ru1 1.935(4) . ?
C3 O3 1.145(7) . ?
C3 Ru2 1.860(6) . ?
C4 O4 1.130(7) . ?
C4 Ru2 1.879(6) . ?
C5 C6 1.381(6) . ?
C5 O5 1.388(5) . ?
C5 C16 1.449(6) . ?
C5 Ru1 2.269(4) . ?
C6 C7 1.448(6) . ?
C6 Ru1 2.397(4) . ?
C7 C8 1.325(7) . ?
C8 O5 1.368(6) . ?
C9 C10 1.537(8) . ?
C10 C11 1.366(9) . ?
C10 C15 1.375(9) . ?
C11 C12 1.386(7) . ?
C12 C13 1.384(7) . ?
C13 C14 1.394(7) . ?
C13 C17 1.484(5) . ?
C14 C15 1.375(7) . ?
C16 C17 1.466(6) . ?
C16 Ru1 2.404(4) . ?
C16 Ru2 2.534(4) . ?
C17 C18 1.420(6) . ?
C17 Ru2 2.212(4) . ?
C18 C19 1.417(5) . ?
C18 Ru2 2.231(4) . ?
C19 C20 1.489(5) . ?
C19 Ru1 2.172(4) . ?
C19 Ru2 2.191(4) . ?
C20 C25 1.377(6) . ?
C20 C21 1.396(6) . ?
C21 C22 1.386(6) . ?
C22 C23 1.375(8) . ?
C23 C24 1.360(8) . ?
C23 C26 1.510(7) . ?
C24 C25 1.395(7) . ?
C27 C28 1.333(7) . ?
C27 O6 1.349(7) . ?
C27 P1 1.810(5) . ?
C28 C29 1.330(7) . ?
C29 C30 1.313(11) . ?
C30 O6 1.484(12) . ?
C31 C32 1.320(7) . ?
C31 O7 1.361(6) . ?
C31 P1 1.784(5) . ?
C32 C33 1.382(14) . ?
C33 C34 1.179(17) . ?
C34 O7 1.469(14) . ?
P1 Ru2 2.2581(11) . ?
P1 Ru1 2.3034(11) . ?
Ru1 Ru2 2.7991(5) . ?
